data_9010403
loop_
_publ_author_name
'Dorsam, G.'
'Liebscher, A.'
'Wunder, B.'
'Franz, G.'

_publ_section_title
;
 Crystal structures of synthetic melanotekite (Pb2Fe2Si2O9), kentrolite
 (Pb2Mn2Si2O9), and the aluminum analogue (Pb2Al2Si2O9)
;
_journal_name_full 'American Mineralogist'
_journal_page_first 573
_journal_page_last 583
_journal_paper_doi 10.2138/am.2008.2594
_journal_volume 93
_journal_year 2008
_chemical_compound_source Synthetic
_chemical_formula_sum 'Fe2 O9 Pb2 Si2'
_chemical_name_mineral Melanotekite
_space_group_IT_number 60
_symmetry_space_group_name_Hall '-P 2n 2ab'
_symmetry_space_group_name_H-M 'P b c n'
_cell_angle_alpha 90
_cell_angle_beta 90
_cell_angle_gamma 90
_cell_length_a 6.9788
_cell_length_b 11.0164
_cell_length_c 10.0881
_cell_formula_units_Z 4
_cell_volume 775.586
_database_code_amcsd 0004535
_exptl_crystal_density_diffrn 6.220
_cod_original_formula_sum 'Pb2 Fe2 Si2 O9'
_cod_database_code 9010403

loop_
_space_group_symop_operation_xyz
x,y,z
x,-y,1/2+z
-x,y,1/2-z
1/2-x,1/2+y,z
1/2+x,1/2-y,-z
1/2+x,1/2+y,1/2-z
1/2-x,1/2-y,1/2+z
-x,-y,-z

loop_
_atom_site_aniso_label
_atom_site_aniso_U_11
_atom_site_aniso_U_22
_atom_site_aniso_U_33
_atom_site_aniso_U_12
_atom_site_aniso_U_13
_atom_site_aniso_U_23
Pb1 0.00790 0.01140 0.01200 -0.00180 -0.00110 -0.00120
Pb2 0.06520 0.01400 0.01080 0.00200 -0.00030 0.01400
Fe1 0.00910 0.00520 0.00690 -0.00050 -0.00120 0.00100
Fe2 0.00800 0.00810 0.00590 0.00000 0.00060 0.00000
Si 0.00330 0.00720 0.00810 0.00320 -0.00170 -0.00120
O1 0.01040 0.00430 0.00730 0.00400 -0.00090 -0.00140
O2 0.01580 0.01310 0.00960 -0.00180 0.00530 -0.00320
O3 0.00850 0.01590 0.01180 -0.00120 0.00090 -0.00380
O4 0.00500 0.01460 0.04000 0.00000 -0.00500 0.00000
O5 0.01110 0.01480 0.00830 0.00270 0.00050 -0.00490

loop_
_atom_site_label
_atom_site_fract_x
_atom_site_fract_y
_atom_site_fract_z
_atom_site_occupancy
_atom_site_U_iso_or_equiv
Pb1 0.44820 0.30160 0.54940 0.70000 0.01040
Pb2 0.51210 0.30880 0.54990 0.30000 0.03000
Fe1 0.50000 0.00000 0.00000 1.00000 0.00700
Fe2 0.50000 0.15210 0.25000 1.00000 0.00730
Si 0.21510 -0.08640 0.25030 1.00000 0.00620
O1 0.34140 0.01090 0.33470 1.00000 0.00730
O2 0.30390 -0.10830 0.10190 1.00000 0.01280
O3 0.19150 -0.22010 0.32270 1.00000 0.01210
O4 0.00000 -0.02440 0.25000 1.00000 0.01990
O5 0.61460 0.14810 0.42590 1.00000 0.01140

loop_
_cod_related_entry_id
_cod_related_entry_database
_cod_related_entry_code
1 AMCSD 0004535
